data_7039524
loop_
_publ_author_name
'Yamada, Tomofumi'
'Ebihara, Masahiro'
'Uemura, Kazuhiro'

_publ_section_title
;
 Heterometallic one-dimensional chain with tetradeca metal repetition
 constructed by amidate bridged dirhodium and pivalate bridged diplatinum
 complexes influenced by hydrogen bonding.
;
_journal_issue 31
_journal_name_full 'Dalton transactions (Cambridge, England : 2003)'
_journal_page_first 12322
_journal_page_last 12328
_journal_paper_doi 10.1039/c6dt01601d
_journal_volume 45
_journal_year 2016
_chemical_formula_sum 'C32 H76 Cl4 N12 O32 Pt4 Rh3'
_chemical_formula_weight 2371.94
_chemical_name_systematic
; 
 ? 
;
_space_group_IT_number 2
_symmetry_cell_setting triclinic
_symmetry_space_group_name_Hall '-P 1'
_symmetry_space_group_name_H-M 'P -1'
_atom_sites_solution_hydrogens geom
_atom_sites_solution_primary direct
_atom_sites_solution_secondary difmap
_audit_creation_method SHELXL-97
_audit_update_record
;
2016-03-16 deposited with the CCDC.
2016-06-10 downloaded from the CCDC.
;
_cell_angle_alpha 92.394(6)
_cell_angle_beta 113.9144(15)
_cell_angle_gamma 112.016(5)
_cell_formula_units_Z 2
_cell_length_a 14.835(7)
_cell_length_b 16.985(8)
_cell_length_c 17.058(8)
_cell_measurement_reflns_used 8267
_cell_measurement_temperature 296(2)
_cell_measurement_theta_max 27.4846
_cell_measurement_theta_min 3.0058
_cell_volume 3546(3)
_computing_cell_refinement CRYSTALCLEAR
_computing_data_collection CRYSTALCLEAR
_computing_data_reduction CRYSTALCLEAR
_computing_molecular_graphics 'Yadokari-XG 2009 (Wakita, Nemoto et al., 2009)'
_computing_publication_material 'Yadokari-XG 2009 (Wakita, Nemoto et al., 2009)'
_computing_structure_refinement 'SHELXL-97 (Sheldrick, 1997)'
_computing_structure_solution 'SHELXS-97 (Sheldrick, 1990)'
_diffrn_ambient_temperature 296(2)
_diffrn_detector_area_resol_mean 14.6199
_diffrn_measured_fraction_theta_full 0.987
_diffrn_measured_fraction_theta_max 0.987
_diffrn_measurement_device_type 'Rigaku/MSC Mercury CCD'
_diffrn_measurement_method dtprofit.ref
_diffrn_radiation_monochromator 'Graphite Monochromator'
_diffrn_radiation_source 'Rotating Anode'
_diffrn_radiation_type MoK\a
_diffrn_radiation_wavelength 0.71070
_diffrn_reflns_av_R_equivalents 0.1005
_diffrn_reflns_av_sigmaI/netI 0.1739
_diffrn_reflns_limit_h_max 19
_diffrn_reflns_limit_h_min -15
_diffrn_reflns_limit_k_max 22
_diffrn_reflns_limit_k_min -17
_diffrn_reflns_limit_l_max 22
_diffrn_reflns_limit_l_min -22
_diffrn_reflns_number 28943
_diffrn_reflns_theta_full 27.48
_diffrn_reflns_theta_max 27.48
_diffrn_reflns_theta_min 3.01
_exptl_absorpt_coefficient_mu 8.774
_exptl_absorpt_correction_T_max 0.8441
_exptl_absorpt_correction_T_min 0.1656
_exptl_absorpt_correction_type multi-scan
_exptl_absorpt_process_details 'REQAB (Rigaku, 1998)'
_exptl_crystal_colour green
_exptl_crystal_density_diffrn 2.221
_exptl_crystal_density_method 'not measured'
_exptl_crystal_description plate
_exptl_crystal_F_000 2246
_exptl_crystal_size_max 0.32
_exptl_crystal_size_mid 0.12
_exptl_crystal_size_min 0.02
_refine_diff_density_max 3.195
_refine_diff_density_min -3.252
_refine_diff_density_rms 0.300
_refine_ls_extinction_method none
_refine_ls_goodness_of_fit_ref 1.003
_refine_ls_hydrogen_treatment constr
_refine_ls_matrix_type full
_refine_ls_number_parameters 893
_refine_ls_number_reflns 16060
_refine_ls_number_restraints 170
_refine_ls_restrained_S_all 1.001
_refine_ls_R_factor_all 0.1470
_refine_ls_R_factor_gt 0.0842
_refine_ls_shift/su_max 0.001
_refine_ls_shift/su_mean 0.000
_refine_ls_structure_factor_coef Fsqd
_refine_ls_weighting_details 'calc w=1/[\s^2^(Fo^2^)+(0.0630P)^2^+0.0000P] where P=(Fo^2^+2Fc^2^)/3'
_refine_ls_weighting_scheme calc
_refine_ls_wR_factor_gt 0.1815
_refine_ls_wR_factor_ref 0.2229
_reflns_number_gt 8434
_reflns_number_total 16060
_reflns_threshold_expression >2sigma(I)
_cod_data_source_file c6dt01601d2.cif
_cod_data_source_block complex4
_cod_depositor_comments 'Adding full bibliography for 7039524.cif.'
_cod_database_code 7039524

loop_
_symmetry_equiv_pos_as_xyz
'x, y, z'
'-x, -y, -z'

loop_
_atom_site_label
_atom_site_type_symbol
_atom_site_fract_x
_atom_site_fract_y
_atom_site_fract_z
_atom_site_U_iso_or_equiv
_atom_site_adp_type
_atom_site_occupancy
_atom_site_symmetry_multiplicity
_atom_site_calc_flag
_atom_site_refinement_flags
_atom_site_disorder_assembly
_atom_site_disorder_group
Rh1 Rh 0.54055(14) 0.45052(9) 0.52405(12) 0.0556(4) Uani 1 1 d . . .
Pt1 Pt 0.62949(6) 0.32969(4) 0.58519(5) 0.0449(2) Uani 1 1 d . . .
Pt2 Pt 0.76190(6) 0.23062(4) 0.64900(5) 0.04075(19) Uani 1 1 d . . .
Rh2 Rh 0.95306(12) 0.19902(8) 0.71521(10) 0.0470(4) Uani 1 1 d . . .
Rh3 Rh 1.10236(12) 0.15809(8) 0.76980(10) 0.0458(4) Uani 1 1 d . . .
Pt3 Pt 1.27067(6) 0.10414(4) 0.82811(5) 0.0453(2) Uani 1 1 d . . .
Pt4 Pt 1.42485(6) 0.03444(4) 0.92649(5) 0.04315(19) Uani 1 1 d . . .
O1 O 0.4540(11) 0.3756(7) 0.4012(9) 0.055(4) Uani 1 1 d . . .
C1 C 0.3848(19) 0.3981(14) 0.3399(18) 0.083(8) Uani 1 1 d . . .
C2 C 0.307(3) 0.3319(15) 0.255(2) 0.118(11) Uani 1 1 d . . .
H2 H 0.2583 0.2820 0.2644 0.177 Uiso 1 1 calc R . .
H2A H 0.3474 0.3143 0.2312 0.177 Uiso 1 1 calc R . .
H2B H 0.2659 0.3570 0.2133 0.177 Uiso 1 1 calc R . .
N1 N 0.6255(17) 0.5320(9) 0.6430(12) 0.084(7) Uani 1 1 d . . .
H1 H 0.6713 0.5198 0.6848 0.101 Uiso 1 1 calc R . .
O2 O 0.4111(13) 0.3782(8) 0.5461(12) 0.080(5) Uani 1 1 d . . .
C3 C 0.3386(19) 0.4061(14) 0.5342(19) 0.074(7) Uani 1 1 d . . .
C4 C 0.2383(19) 0.3457(17) 0.542(3) 0.137(16) Uani 1 1 d . . .
H4 H 0.2086 0.2888 0.5052 0.206 Uiso 1 1 calc R . .
H4A H 0.1846 0.3685 0.5225 0.206 Uiso 1 1 calc R . .
H4B H 0.2582 0.3415 0.6018 0.206 Uiso 1 1 calc R . .
N2 N 0.6595(15) 0.5251(12) 0.4961(16) 0.090(7) Uani 1 1 d . . .
H2C H 0.7119 0.5106 0.5046 0.108 Uiso 1 1 calc R . .
O3 O 0.7060(10) 0.3534(7) 0.5088(8) 0.046(3) Uani 1 1 d . . .
C5 C 0.7620(13) 0.3152(10) 0.5015(12) 0.040(4) Uani 1 1 d . . .
C6 C 0.8118(18) 0.3406(11) 0.4396(14) 0.053(5) Uani 1 1 d . . .
C7 C 0.795(2) 0.4174(15) 0.405(2) 0.101(10) Uani 1 1 d . . .
H7 H 0.7204 0.4076 0.3876 0.151 Uiso 1 1 calc R . .
H7A H 0.8100 0.4235 0.3559 0.151 Uiso 1 1 calc R . .
H7B H 0.8428 0.4697 0.4512 0.151 Uiso 1 1 calc R . .
C8 C 0.766(3) 0.2635(15) 0.3673(19) 0.120(12) Uani 1 1 d . . .
H8 H 0.7757 0.2157 0.3921 0.180 Uiso 1 1 calc R . .
H8A H 0.8039 0.2779 0.3318 0.180 Uiso 1 1 calc R . .
H8B H 0.6900 0.2470 0.3314 0.180 Uiso 1 1 calc R . .
C9 C 0.939(2) 0.3735(16) 0.489(2) 0.116(11) Uani 1 1 d . . .
H9 H 0.9712 0.4298 0.5272 0.175 Uiso 1 1 calc R . .
H9A H 0.9667 0.3778 0.4466 0.175 Uiso 1 1 calc R . .
H9B H 0.9562 0.3331 0.5229 0.175 Uiso 1 1 calc R . .
O4 O 0.7898(10) 0.2646(7) 0.5484(8) 0.048(3) Uani 1 1 d . . .
O5 O 0.7628(10) 0.4240(7) 0.6873(9) 0.053(4) Uani 1 1 d . . .
C10 C 0.8518(17) 0.4185(10) 0.7331(13) 0.052(5) Uani 1 1 d . . .
C11 C 0.9413(17) 0.4966(12) 0.8015(16) 0.063(6) Uani 1 1 d . . .
C12 C 0.9047(19) 0.5608(11) 0.828(2) 0.094(10) Uani 1 1 d . . .
H12 H 0.8730 0.5831 0.7787 0.141 Uiso 1 1 calc R . .
H12A H 0.9665 0.6080 0.8750 0.141 Uiso 1 1 calc R . .
H12B H 0.8516 0.5318 0.8484 0.141 Uiso 1 1 calc R . .
C13 C 1.020(2) 0.5386(14) 0.762(2) 0.103(10) Uani 1 1 d . . .
H13 H 1.0372 0.4954 0.7411 0.155 Uiso 1 1 calc R . .
H13A H 1.0859 0.5850 0.8063 0.155 Uiso 1 1 calc R . .
H13B H 0.9859 0.5616 0.7137 0.155 Uiso 1 1 calc R . .
C14 C 1.007(3) 0.4682(15) 0.886(2) 0.133(13) Uani 1 1 d . . .
H14 H 0.9770 0.4663 0.9269 0.199 Uiso 1 1 calc R . .
H14A H 1.0826 0.5097 0.9144 0.199 Uiso 1 1 calc R . .
H14B H 1.0019 0.4115 0.8689 0.199 Uiso 1 1 calc R . .
O6 O 0.8679(10) 0.3511(6) 0.7246(8) 0.053(3) Uani 1 1 d . . .
N3 N 0.5490(13) 0.3150(9) 0.6571(11) 0.052(4) Uani 1 1 d . . .
H3 H 0.5944 0.3487 0.7110 0.078 Uiso 1 1 calc R . .
H3A H 0.5224 0.2594 0.6605 0.078 Uiso 1 1 calc R . .
H3B H 0.4944 0.3302 0.6319 0.078 Uiso 1 1 calc R . .
N4 N 0.7489(14) 0.1945(10) 0.7577(12) 0.065(5) Uani 1 1 d . . .
H4C H 0.7173 0.1366 0.7476 0.097 Uiso 1 1 calc R . .
H4D H 0.7086 0.2161 0.7698 0.097 Uiso 1 1 calc R . .
H4E H 0.8151 0.2151 0.8033 0.097 Uiso 1 1 calc R . .
N5 N 0.4957(11) 0.2431(8) 0.4813(9) 0.049(4) Uani 1 1 d . . .
H5 H 0.4520 0.2059 0.4997 0.074 Uiso 1 1 calc R . .
H5A H 0.5146 0.2140 0.4509 0.074 Uiso 1 1 calc R . .
H5B H 0.4608 0.2708 0.4470 0.074 Uiso 1 1 calc R . .
N6 N 0.6702(11) 0.1052(8) 0.5796(10) 0.052(4) Uani 1 1 d . . .
H6 H 0.6628 0.1020 0.5249 0.077 Uiso 1 1 calc R . .
H6A H 0.6047 0.0862 0.5780 0.077 Uiso 1 1 calc R . .
H6B H 0.7029 0.0723 0.6054 0.077 Uiso 1 1 calc R . .
O7 O 0.9767(12) 0.2299(10) 0.8415(9) 0.070(4) Uani 1 1 d . . .
C15 C 1.0666(19) 0.2330(12) 0.9038(15) 0.064(6) Uani 1 1 d . . .
C16 C 1.095(2) 0.2803(13) 0.9948(16) 0.087(8) Uani 1 1 d . . .
H16 H 1.1429 0.2621 1.0394 0.130 Uiso 1 1 calc R . .
H16A H 1.0297 0.2664 1.0007 0.130 Uiso 1 1 calc R . .
H16B H 1.1313 0.3421 1.0014 0.130 Uiso 1 1 calc R . .
N7 N 1.1250(14) 0.2002(9) 0.8918(11) 0.061(5) Uani 1 1 d . . .
H7C H 1.1758 0.1957 0.9367 0.073 Uiso 1 1 calc R . .
O8 O 0.8461(10) 0.0743(7) 0.6979(10) 0.062(4) Uani 1 1 d . . .
C17 C 0.8889(15) 0.0168(8) 0.7189(11) 0.038(4) Uani 1 1 d . . .
C18 C 0.804(2) -0.0766(10) 0.6943(19) 0.095(10) Uani 1 1 d . . .
H18 H 0.8227 -0.1142 0.6670 0.143 Uiso 1 1 calc R . .
H18A H 0.7336 -0.0807 0.6540 0.143 Uiso 1 1 calc R . .
H18B H 0.8010 -0.0940 0.7464 0.143 Uiso 1 1 calc R . .
N8 N 0.9881(12) 0.0364(9) 0.7508(10) 0.049(4) Uani 1 1 d . . .
H8C H 1.0095 -0.0037 0.7658 0.059 Uiso 1 1 calc R . .
O9 O 1.0782(11) 0.1235(8) 0.6432(10) 0.063(4) Uani 1 1 d . . .
C19 C 1.0018(19) 0.1362(12) 0.5802(17) 0.075(7) Uani 1 1 d . . .
C20 C 0.987(2) 0.1113(15) 0.4921(14) 0.087(8) Uani 1 1 d . . .
H20 H 0.9567 0.0489 0.4745 0.130 Uiso 1 1 calc R . .
H20A H 1.0569 0.1364 0.4917 0.130 Uiso 1 1 calc R . .
H20B H 0.9392 0.1323 0.4519 0.130 Uiso 1 1 calc R . .
N9 N 0.9409(13) 0.1659(9) 0.5952(10) 0.052(4) Uani 1 1 d . . .
H9C H 0.8914 0.1721 0.5508 0.063 Uiso 1 1 calc R . .
O10 O 1.2089(10) 0.2837(7) 0.7798(10) 0.060(4) Uani 1 1 d . . .
C21 C 1.1696(15) 0.3439(11) 0.7639(14) 0.057(6) Uani 1 1 d . . .
C22 C 1.2558(19) 0.4363(11) 0.7864(19) 0.098(10) Uani 1 1 d . . .
H22 H 1.2299 0.4657 0.7414 0.147 Uiso 1 1 calc R . .
H22A H 1.3215 0.4350 0.7899 0.147 Uiso 1 1 calc R . .
H22B H 1.2707 0.4669 0.8420 0.147 Uiso 1 1 calc R . .
N10 N 1.0658(12) 0.3181(7) 0.7351(11) 0.055(5) Uani 1 1 d . . .
H10 H 1.0424 0.3576 0.7229 0.065 Uiso 1 1 calc R . .
O11 O 1.3591(10) 0.1940(7) 0.9426(7) 0.045(3) Uani 1 1 d . . .
C23 C 1.4481(15) 0.2075(10) 1.0023(12) 0.043(4) Uani 1 1 d . . .
C24 C 1.514(2) 0.2884(17) 1.0800(16) 0.088(8) Uani 1 1 d . . .
C25 C 1.493(2) 0.3603(16) 1.0369(18) 0.129(13) Uani 1 1 d . . .
H25 H 1.4223 0.3356 0.9865 0.194 Uiso 1 1 calc R . .
H25A H 1.5479 0.3889 1.0186 0.194 Uiso 1 1 calc R . .
H25B H 1.4951 0.4020 1.0783 0.194 Uiso 1 1 calc R . .
C26 C 1.628(2) 0.3085(17) 1.1297(19) 0.121(12) Uani 1 1 d . . .
H26 H 1.6618 0.3590 1.1767 0.182 Uiso 1 1 calc R . .
H26A H 1.6620 0.3200 1.0918 0.182 Uiso 1 1 calc R . .
H26B H 1.6346 0.2599 1.1539 0.182 Uiso 1 1 calc R . .
C27 C 1.449(3) 0.2638(19) 1.1304(19) 0.151(15) Uani 1 1 d U . .
H27 H 1.4959 0.2667 1.1902 0.226 Uiso 1 1 calc R . .
H27A H 1.3923 0.2055 1.1036 0.226 Uiso 1 1 calc R . .
H27B H 1.4165 0.3035 1.1298 0.226 Uiso 1 1 calc R . .
O12 O 1.4936(11) 0.1530(9) 1.0098(9) 0.063(4) Uani 1 1 d . . .
O13 O 1.1877(10) 0.0194(9) 0.8824(9) 0.057(3) Uani 1 1 d . . .
C28 C 1.2310(15) -0.0097(15) 0.9464(15) 0.064(6) Uani 1 1 d . . .
C29 C 1.159(2) -0.0399(18) 1.0009(18) 0.084(9) Uani 1 1 d . . .
C30 C 1.209(2) 0.0459(19) 1.072(2) 0.134(13) Uani 1 1 d . . .
H30 H 1.2033 0.0925 1.0435 0.201 Uiso 1 1 calc R . .
H30A H 1.2840 0.0607 1.1105 0.201 Uiso 1 1 calc R . .
H30B H 1.1689 0.0368 1.1060 0.201 Uiso 1 1 calc R . .
C31 C 1.180(2) -0.111(2) 1.046(2) 0.149(16) Uani 1 1 d . . .
H31 H 1.1280 -0.1351 1.0687 0.224 Uiso 1 1 calc R . .
H31A H 1.2524 -0.0866 1.0938 0.224 Uiso 1 1 calc R . .
H31B H 1.1715 -0.1560 1.0045 0.224 Uiso 1 1 calc R . .
C32 C 1.0395(15) -0.0699(16) 0.9388(16) 0.089(8) Uani 1 1 d . . .
H32 H 1.0118 -0.1259 0.9016 0.134 Uiso 1 1 calc R . .
H32A H 1.0307 -0.0286 0.9031 0.134 Uiso 1 1 calc R . .
H32B H 0.9998 -0.0743 0.9723 0.134 Uiso 1 1 calc R . .
O14 O 1.3218(12) -0.0107(9) 0.9793(10) 0.068(4) Uani 1 1 d . . .
N11 N 1.1792(12) 0.0176(7) 0.7106(10) 0.048(4) Uani 1 1 d . . .
H11 H 1.1259 0.0312 0.6766 0.072 Uiso 1 1 calc R . .
H11A H 1.1505 -0.0358 0.7188 0.072 Uiso 1 1 calc R . .
H11B H 1.2209 0.0191 0.6846 0.072 Uiso 1 1 calc R . .
N12 N 1.3604(12) -0.0892(8) 0.8517(10) 0.059(5) Uani 1 1 d . . .
H12C H 1.3863 -0.1218 0.8854 0.088 Uiso 1 1 calc R . .
H12D H 1.3790 -0.0863 0.8081 0.088 Uiso 1 1 calc R . .
H12E H 1.2880 -0.1129 0.8294 0.088 Uiso 1 1 calc R . .
N13 N 1.3362(12) 0.1951(7) 0.7702(12) 0.056(5) Uani 1 1 d . . .
H13C H 1.3530 0.2478 0.7983 0.084 Uiso 1 1 calc R . .
H13D H 1.2880 0.1847 0.7141 0.084 Uiso 1 1 calc R . .
H13E H 1.3962 0.1929 0.7726 0.084 Uiso 1 1 calc R . .
N14 N 1.5371(14) 0.0794(10) 0.8826(13) 0.067(5) Uani 1 1 d . . .
H14C H 1.6016 0.1136 0.9275 0.100 Uiso 1 1 calc R . .
H14D H 1.5178 0.1098 0.8428 0.100 Uiso 1 1 calc R . .
H14E H 1.5416 0.0347 0.8580 0.100 Uiso 1 1 calc R . .
Cl1 Cl 1.5286(5) -0.0810(3) 0.6956(4) 0.0659(14) Uani 1 1 d . . .
O15 O 1.4741(17) -0.0765(10) 0.7473(13) 0.112(7) Uani 1 1 d . . .
O16 O 1.5684(14) -0.1455(9) 0.7164(11) 0.089(6) Uani 1 1 d . . .
O17 O 1.6160(18) 0.0033(10) 0.7176(15) 0.133(9) Uani 1 1 d . . .
O18 O 1.454(2) -0.1076(14) 0.6049(13) 0.152(10) Uani 1 1 d . . .
Cl2 Cl 1.3751(6) 0.0792(4) 0.6043(5) 0.0818(19) Uani 1 1 d . . .
O19 O 1.303(2) -0.0013(13) 0.603(3) 0.217(17) Uani 1 1 d . . .
O20 O 1.455(3) 0.1145(19) 0.6896(18) 0.229(18) Uani 1 1 d . . .
O21 O 1.428(2) 0.0768(14) 0.5547(18) 0.144(9) Uani 1 1 d . . .
O22 O 1.3266(17) 0.1394(12) 0.5834(14) 0.117(7) Uani 1 1 d . . .
Cl3 Cl 1.0355(6) -0.2119(4) 0.7307(5) 0.093(2) Uani 1 1 d D . .
O23A O 0.977(2) -0.2966(15) 0.674(2) 0.130(16) Uani 0.64(4) 1 d PDU A 1
O24A O 0.968(3) -0.168(2) 0.696(3) 0.141(18) Uani 0.64(4) 1 d PDU A 1
O25A O 1.1278(19) -0.1701(15) 0.715(2) 0.098(12) Uani 0.64(4) 1 d PDU A 1
O26A O 1.079(4) -0.226(2) 0.8171(17) 0.21(3) Uani 0.64(4) 1 d PDU A 1
O23B O 1.002(4) -0.269(3) 0.649(4) 0.14(3) Uani 0.36(4) 1 d PDU A 2
O24B O 1.006(5) -0.139(4) 0.717(4) 0.12(3) Uani 0.36(4) 1 d PDU A 2
O25B O 1.150(3) -0.185(4) 0.792(4) 0.22(4) Uani 0.36(4) 1 d PDU A 2
O26B O 0.963(6) -0.250(3) 0.771(4) 0.13(3) Uani 0.36(4) 1 d PDU A 2
Cl4A Cl 0.6603(19) 0.3375(13) 0.8912(16) 0.087(8) Uani 0.47(3) 1 d PD B 1
Cl4B Cl 0.6873(18) 0.3290(14) 0.9058(15) 0.083(7) Uani 0.53(3) 1 d PD B 2
O27A O 0.695(4) 0.307(3) 0.836(3) 0.16(2) Uani 0.47(3) 1 d PDU B 1
O28A O 0.751(3) 0.382(3) 0.975(2) 0.17(2) Uani 0.47(3) 1 d PDU B 1
O29A O 0.581(3) 0.266(2) 0.901(2) 0.096(13) Uani 0.47(3) 1 d PDU B 1
O30A O 0.616(3) 0.395(3) 0.855(3) 0.19(3) Uani 0.47(3) 1 d PDU B 1
O27B O 0.738(3) 0.352(3) 0.850(2) 0.17(2) Uani 0.53(3) 1 d PDU B 2
O28B O 0.706(4) 0.406(2) 0.958(3) 0.20(2) Uani 0.53(3) 1 d PDU B 2
O29B O 0.574(2) 0.277(2) 0.855(2) 0.117(13) Uani 0.53(3) 1 d PDU B 2
O30B O 0.735(3) 0.281(3) 0.963(2) 0.18(2) Uani 0.53(3) 1 d PDU B 2

loop_
_atom_site_aniso_label
_atom_site_aniso_U_11
_atom_site_aniso_U_22
_atom_site_aniso_U_33
_atom_site_aniso_U_23
_atom_site_aniso_U_13
_atom_site_aniso_U_12
Rh1 0.0629(10) 0.0582(8) 0.0556(11) 0.0157(7) 0.0211(9) 0.0417(8)
Pt1 0.0488(4) 0.0497(4) 0.0437(5) 0.0157(3) 0.0181(4) 0.0312(3)
Pt2 0.0419(4) 0.0440(3) 0.0367(4) 0.0116(3) 0.0122(3) 0.0249(3)
Rh2 0.0467(8) 0.0503(7) 0.0419(9) 0.0115(6) 0.0116(7) 0.0280(6)
Rh3 0.0432(8) 0.0517(7) 0.0390(9) 0.0097(6) 0.0107(7) 0.0259(6)
Pt3 0.0433(4) 0.0582(4) 0.0369(4) 0.0124(3) 0.0132(3) 0.0296(3)
Pt4 0.0396(4) 0.0580(4) 0.0378(4) 0.0142(3) 0.0156(3) 0.0286(3)
O1 0.063(9) 0.050(6) 0.042(9) -0.007(6) 0.008(7) 0.033(6)
C1 0.063(15) 0.089(15) 0.070(19) -0.003(13) -0.003(14) 0.044(12)
C2 0.17(3) 0.089(18) 0.10(3) 0.001(16) 0.06(3) 0.055(19)
N1 0.138(18) 0.049(9) 0.051(12) -0.004(8) 0.011(13) 0.061(10)
O2 0.083(11) 0.065(8) 0.108(15) 0.048(9) 0.042(11) 0.045(8)
C3 0.065(15) 0.082(14) 0.10(2) 0.043(14) 0.047(16) 0.049(12)
C4 0.043(14) 0.13(2) 0.24(5) 0.10(3) 0.06(2) 0.044(15)
N2 0.068(13) 0.107(14) 0.14(2) 0.060(14) 0.054(15) 0.071(12)
O3 0.057(8) 0.051(6) 0.046(8) 0.019(6) 0.030(7) 0.030(6)
C5 0.031(9) 0.061(10) 0.033(11) 0.014(8) 0.014(8) 0.024(8)
C6 0.078(15) 0.045(9) 0.052(14) 0.021(8) 0.049(13) 0.019(9)
C7 0.12(2) 0.110(18) 0.15(3) 0.08(2) 0.10(2) 0.081(18)
C8 0.21(4) 0.100(19) 0.08(2) 0.025(16) 0.08(3) 0.08(2)
C9 0.13(3) 0.099(19) 0.10(3) 0.050(18) 0.04(2) 0.036(18)
O4 0.047(7) 0.055(6) 0.046(9) 0.017(6) 0.013(7) 0.034(6)
O5 0.043(7) 0.062(7) 0.048(9) -0.002(6) -0.002(6) 0.042(6)
C10 0.067(13) 0.040(9) 0.046(13) -0.006(8) 0.030(11) 0.016(8)
C11 0.050(12) 0.063(11) 0.070(17) -0.004(10) 0.019(12) 0.028(10)
C12 0.072(16) 0.045(11) 0.15(3) -0.017(13) 0.048(19) 0.017(10)
C13 0.079(19) 0.095(17) 0.09(2) -0.025(15) 0.038(19) 0.003(14)
C14 0.16(3) 0.074(16) 0.11(3) -0.014(16) 0.05(3) 0.021(18)
O6 0.050(7) 0.045(6) 0.046(9) -0.010(5) 0.004(7) 0.024(5)
N3 0.057(10) 0.067(9) 0.048(11) 0.016(8) 0.026(9) 0.040(8)
N4 0.069(12) 0.085(11) 0.055(13) 0.031(9) 0.025(11) 0.049(9)
N5 0.043(8) 0.062(8) 0.024(8) -0.005(6) -0.002(7) 0.026(7)
N6 0.035(8) 0.060(8) 0.038(10) -0.002(7) -0.005(7) 0.023(6)
O7 0.082(11) 0.139(12) 0.019(8) 0.021(8) 0.019(8) 0.083(10)
C15 0.083(16) 0.062(11) 0.050(15) -0.012(10) 0.032(13) 0.034(11)
C16 0.11(2) 0.088(15) 0.053(17) -0.008(12) 0.019(16) 0.050(14)
N7 0.078(12) 0.072(10) 0.042(11) 0.003(8) 0.018(10) 0.052(9)
O8 0.043(7) 0.051(7) 0.082(12) 0.024(7) 0.015(8) 0.024(6)
C17 0.069(12) 0.025(7) 0.031(10) 0.007(6) 0.028(9) 0.024(7)
C18 0.097(19) 0.034(10) 0.15(3) 0.035(13) 0.06(2) 0.019(11)
N8 0.053(10) 0.064(9) 0.029(9) 0.003(7) 0.008(8) 0.037(8)
O9 0.057(9) 0.064(8) 0.060(11) 0.005(7) 0.012(8) 0.037(7)
C19 0.061(14) 0.061(12) 0.072(18) -0.004(11) 0.001(13) 0.031(10)
C20 0.10(2) 0.118(18) 0.030(14) -0.009(12) 0.014(14) 0.049(15)
N9 0.057(10) 0.083(10) 0.028(9) 0.013(7) 0.014(8) 0.046(9)
O10 0.034(7) 0.052(7) 0.073(11) 0.004(6) 0.017(7) 0.007(5)
C21 0.033(10) 0.057(10) 0.050(14) -0.003(9) -0.005(9) 0.017(8)
C22 0.087(18) 0.041(11) 0.12(3) 0.008(12) 0.016(18) 0.018(11)
N10 0.056(10) 0.027(6) 0.065(12) -0.001(6) 0.013(9) 0.018(6)
O11 0.056(8) 0.056(6) 0.016(6) -0.008(5) 0.007(6) 0.030(6)
C23 0.057(12) 0.049(9) 0.021(10) 0.006(7) 0.016(9) 0.022(8)
C24 0.10(2) 0.12(2) 0.028(14) -0.009(13) 0.009(14) 0.054(17)
C25 0.14(3) 0.11(2) 0.057(19) -0.028(15) -0.035(19) 0.063(19)
C26 0.10(2) 0.14(2) 0.06(2) -0.041(17) -0.012(18) 0.050(19)
C27 0.19(3) 0.16(2) 0.07(2) -0.034(16) 0.08(2) 0.01(2)
O12 0.056(9) 0.099(9) 0.026(8) -0.001(7) 0.003(7) 0.043(7)
O13 0.041(7) 0.115(10) 0.031(8) 0.021(7) 0.016(7) 0.051(7)
C28 0.033(10) 0.130(17) 0.059(15) 0.049(13) 0.029(11) 0.053(12)
C29 0.101(19) 0.17(2) 0.084(19) 0.102(19) 0.075(18) 0.114(19)
C30 0.08(2) 0.18(3) 0.07(2) -0.04(2) -0.005(19) 0.03(2)
C31 0.09(2) 0.28(4) 0.16(4) 0.18(3) 0.09(3) 0.13(3)
C32 0.024(10) 0.16(2) 0.062(18) 0.049(16) 0.010(11) 0.026(12)
O14 0.059(9) 0.109(10) 0.056(11) 0.041(8) 0.029(9) 0.052(8)
N11 0.062(10) 0.039(7) 0.046(10) 0.012(6) 0.031(9) 0.017(6)
N12 0.061(10) 0.058(8) 0.037(10) -0.001(7) -0.005(8) 0.038(8)
N13 0.047(9) 0.035(7) 0.081(14) 0.019(7) 0.024(9) 0.016(6)
N14 0.073(12) 0.091(11) 0.086(15) 0.053(11) 0.059(12) 0.056(10)
Cl1 0.069(4) 0.071(3) 0.052(4) 0.008(2) 0.029(3) 0.023(3)
O15 0.129(17) 0.108(12) 0.101(17) -0.024(11) 0.075(15) 0.032(11)
O16 0.109(14) 0.073(9) 0.070(12) 0.025(8) 0.014(11) 0.052(9)
O17 0.16(2) 0.063(10) 0.16(2) 0.044(12) 0.08(2) 0.015(11)
O18 0.22(3) 0.20(2) 0.035(12) 0.007(13) 0.026(16) 0.13(2)
Cl2 0.096(5) 0.073(3) 0.086(5) 0.010(3) 0.052(5) 0.036(3)
O19 0.22(3) 0.106(16) 0.43(6) 0.08(2) 0.26(4) 0.055(17)
O20 0.39(5) 0.23(3) 0.08(2) 0.02(2) 0.03(3) 0.23(3)
O21 0.20(3) 0.175(19) 0.17(3) 0.071(18) 0.15(2) 0.120(18)
O22 0.145(19) 0.130(14) 0.110(19) 0.031(13) 0.055(17) 0.096(14)
Cl3 0.117(6) 0.075(4) 0.104(6) 0.029(4) 0.059(5) 0.049(4)
O23A 0.13(3) 0.025(14) 0.20(4) -0.015(17) 0.10(3) -0.018(14)
O24A 0.16(4) 0.17(3) 0.16(4) 0.05(3) 0.08(3) 0.14(3)
O25A 0.054(16) 0.093(17) 0.13(3) 0.013(18) 0.017(19) 0.039(13)
O26A 0.31(6) 0.15(3) 0.11(3) 0.04(3) 0.03(4) 0.11(4)
O23B 0.19(5) 0.05(3) 0.14(5) -0.02(3) 0.06(4) 0.05(3)
O24B 0.13(4) 0.12(3) 0.12(4) 0.09(3) 0.06(3) 0.04(3)
O25B 0.18(6) 0.17(5) 0.18(5) 0.01(5) -0.01(5) 0.05(4)
O26B 0.29(7) 0.09(3) 0.07(4) 0.02(3) 0.12(5) 0.10(4)
Cl4A 0.091(17) 0.086(12) 0.042(10) -0.004(8) 0.031(11) -0.003(10)
Cl4B 0.058(9) 0.115(14) 0.070(15) 0.005(10) 0.027(10) 0.034(9)
O27A 0.14(3) 0.19(3) 0.17(3) 0.016(17) 0.078(19) 0.10(2)
O28A 0.13(3) 0.15(3) 0.14(3) -0.03(3) 0.06(3) 0.00(3)
O29A 0.11(2) 0.089(16) 0.076(18) 0.058(14) 0.054(15) 0.019(12)
O30A 0.23(5) 0.18(4) 0.10(4) -0.03(3) -0.01(4) 0.14(4)
O27B 0.10(3) 0.22(4) 0.07(3) -0.03(3) 0.04(3) -0.05(3)
O28B 0.19(4) 0.14(3) 0.18(4) -0.10(3) 0.04(4) 0.05(3)
O29B 0.098(18) 0.113(18) 0.094(19) 0.068(15) 0.049(15) -0.012(12)
O30B 0.18(4) 0.21(4) 0.10(4) -0.02(3) -0.02(3) 0.12(4)

loop_
_atom_type_symbol
_atom_type_description
_atom_type_scat_dispersion_real
_atom_type_scat_dispersion_imag
_atom_type_scat_source
C C 0.0033 0.0016 'International Tables Vol C Tables 4.2.6.8 and 6.1.1.4'
H H 0.0000 0.0000 'International Tables Vol C Tables 4.2.6.8 and 6.1.1.4'
N N 0.0061 0.0033 'International Tables Vol C Tables 4.2.6.8 and 6.1.1.4'
O O 0.0106 0.0060 'International Tables Vol C Tables 4.2.6.8 and 6.1.1.4'
Cl Cl 0.1484 0.1585 'International Tables Vol C Tables 4.2.6.8 and 6.1.1.4'
Rh Rh -1.1178 0.9187 'International Tables Vol C Tables 4.2.6.8 and 6.1.1.4'
Pt Pt -1.7033 8.3905 'International Tables Vol C Tables 4.2.6.8 and 6.1.1.4'

loop_
_geom_angle_atom_site_label_1
_geom_angle_atom_site_label_2
_geom_angle_atom_site_label_3
_geom_angle
_geom_angle_site_symmetry_1
_geom_angle_site_symmetry_3
N2 Rh1 N1 87.0(9) . .
N2 Rh1 O1 91.3(8) . .
N1 Rh1 O1 176.1(5) . .
N2 Rh1 O2 175.5(6) . .
N1 Rh1 O2 94.4(8) . .
O1 Rh1 O2 87.0(7) . .
N2 Rh1 Rh1 86.6(4) . 2_666
N1 Rh1 Rh1 86.5(4) . 2_666
O1 Rh1 Rh1 89.8(3) . 2_666
O2 Rh1 Rh1 89.2(4) . 2_666
N2 Rh1 Pt1 96.3(4) . .
N1 Rh1 Pt1 92.8(4) . .
O1 Rh1 Pt1 90.9(3) . .
O2 Rh1 Pt1 88.0(3) . .
Rh1 Rh1 Pt1 177.05(12) 2_666 .
N3 Pt1 N5 91.4(7) . .
N3 Pt1 O3 174.6(5) . .
N5 Pt1 O3 88.5(6) . .
N3 Pt1 O5 89.0(6) . .
N5 Pt1 O5 176.1(5) . .
O3 Pt1 O5 90.8(5) . .
N3 Pt1 Rh1 83.8(4) . .
N5 Pt1 Rh1 84.5(4) . .
O3 Pt1 Rh1 90.8(3) . .
O5 Pt1 Rh1 91.8(3) . .
N3 Pt1 Pt2 104.8(4) . .
N5 Pt1 Pt2 102.6(4) . .
O3 Pt1 Pt2 80.5(3) . .
O5 Pt1 Pt2 81.0(3) . .
Rh1 Pt1 Pt2 168.51(5) . .
O4 Pt2 O6 90.7(5) . .
O4 Pt2 N6 90.1(6) . .
O6 Pt2 N6 173.1(5) . .
O4 Pt2 N4 173.8(6) . .
O6 Pt2 N4 88.1(6) . .
N6 Pt2 N4 90.4(7) . .
O4 Pt2 Rh2 88.9(3) . .
O6 Pt2 Rh2 83.1(3) . .
N6 Pt2 Rh2 90.0(4) . .
N4 Pt2 Rh2 84.9(4) . .
O4 Pt2 Pt1 78.7(3) . .
O6 Pt2 Pt1 78.5(3) . .
N6 Pt2 Pt1 108.4(4) . .
N4 Pt2 Pt1 107.0(4) . .
Rh2 Pt2 Pt1 157.57(4) . .
N10 Rh2 N9 90.7(7) . .
N10 Rh2 O8 176.0(5) . .
N9 Rh2 O8 88.9(6) . .
N10 Rh2 O7 88.8(7) . .
N9 Rh2 O7 175.0(6) . .
O8 Rh2 O7 91.2(6) . .
N10 Rh2 Rh3 85.6(4) . .
N9 Rh2 Rh3 85.6(4) . .
O8 Rh2 Rh3 90.4(3) . .
O7 Rh2 Rh3 89.4(4) . .
N10 Rh2 Pt2 99.9(4) . .
N9 Rh2 Pt2 94.5(4) . .
O8 Rh2 Pt2 84.1(3) . .
O7 Rh2 Pt2 90.4(4) . .
Rh3 Rh2 Pt2 174.43(7) . .
N7 Rh3 N8 94.8(7) . .
N7 Rh3 O9 175.7(5) . .
N8 Rh3 O9 88.0(6) . .
N7 Rh3 O10 87.6(6) . .
N8 Rh3 O10 175.1(6) . .
O9 Rh3 O10 89.3(6) . .
N7 Rh3 Rh2 86.7(4) . .
N8 Rh3 Rh2 86.0(4) . .
O9 Rh3 Rh2 90.4(4) . .
O10 Rh3 Rh2 89.9(4) . .
N7 Rh3 Pt3 95.0(4) . .
N8 Rh3 Pt3 92.2(4) . .
O9 Rh3 Pt3 88.1(4) . .
O10 Rh3 Pt3 91.8(4) . .
Rh2 Rh3 Pt3 177.68(7) . .
O11 Pt3 N11 177.5(5) . .
O11 Pt3 N13 88.9(6) . .
N11 Pt3 N13 89.6(6) . .
O11 Pt3 O13 90.7(5) . .
N11 Pt3 O13 90.5(5) . .
N13 Pt3 O13 171.5(5) . .
O11 Pt3 Rh3 93.5(3) . .
N11 Pt3 Rh3 84.3(4) . .
N13 Pt3 Rh3 84.1(4) . .
O13 Pt3 Rh3 87.5(3) . .
O11 Pt3 Pt4 79.9(3) . .
N11 Pt3 Pt4 102.6(4) . .
N13 Pt3 Pt4 110.4(4) . .
O13 Pt3 Pt4 77.8(3) . .
Rh3 Pt3 Pt4 163.70(5) . .
N14 Pt4 O14 175.5(6) . .
N14 Pt4 O12 90.1(7) . .
O14 Pt4 O12 88.5(6) . .
N14 Pt4 N12 91.5(7) . .
O14 Pt4 N12 89.4(7) . .
O12 Pt4 N12 175.1(6) . .
N14 Pt4 Pt3 101.8(4) . .
O14 Pt4 Pt3 82.2(4) . .
O12 Pt4 Pt3 80.1(4) . .
N12 Pt4 Pt3 104.0(4) . .
N14 Pt4 Pt4 90.9(5) . 2_857
O14 Pt4 Pt4 84.8(4) . 2_857
O12 Pt4 Pt4 91.9(4) . 2_857
N12 Pt4 Pt4 83.5(4) . 2_857
Pt3 Pt4 Pt4 164.90(4) . 2_857
C1 O1 Rh1 118.8(12) . .
N1 C1 O1 121(2) 2_666 .
N1 C1 C2 121(2) 2_666 .
O1 C1 C2 117(2) . .
C1 C2 H2 109.5 . .
C1 C2 H2A 109.5 . .
H2 C2 H2A 109.5 . .
C1 C2 H2B 109.5 . .
H2 C2 H2B 109.5 . .
H2A C2 H2B 109.5 . .
C1 N1 Rh1 123.4(16) 2_666 .
C1 N1 H1 118.3 2_666 .
Rh1 N1 H1 118.3 . .
C3 O2 Rh1 118.3(13) . .
O2 C3 N2 123(2) . 2_666
O2 C3 C4 116.4(18) . .
N2 C3 C4 120.2(19) 2_666 .
C3 C4 H4 109.5 . .
C3 C4 H4A 109.5 . .
H4 C4 H4A 109.5 . .
C3 C4 H4B 109.5 . .
H4 C4 H4B 109.5 . .
H4A C4 H4B 109.5 . .
C3 N2 Rh1 123.2(14) 2_666 .
C3 N2 H2C 118.4 2_666 .
Rh1 N2 H2C 118.4 . .
C5 O3 Pt1 124.8(11) . .
O4 C5 O3 125.8(17) . .
O4 C5 C6 116.5(15) . .
O3 C5 C6 117.2(15) . .
C8 C6 C5 109.6(16) . .
C8 C6 C7 112(2) . .
C5 C6 C7 110.6(17) . .
C8 C6 C9 108(2) . .
C5 C6 C9 111.1(19) . .
C7 C6 C9 104.8(17) . .
C6 C7 H7 109.5 . .
C6 C7 H7A 109.5 . .
H7 C7 H7A 109.5 . .
C6 C7 H7B 109.5 . .
H7 C7 H7B 109.5 . .
H7A C7 H7B 109.5 . .
C6 C8 H8 109.5 . .
C6 C8 H8A 109.5 . .
H8 C8 H8A 109.5 . .
C6 C8 H8B 109.5 . .
H8 C8 H8B 109.5 . .
H8A C8 H8B 109.5 . .
C6 C9 H9 109.5 . .
C6 C9 H9A 109.5 . .
H9 C9 H9A 109.5 . .
C6 C9 H9B 109.5 . .
H9 C9 H9B 109.5 . .
H9A C9 H9B 109.5 . .
C5 O4 Pt2 129.0(11) . .
C10 O5 Pt1 125.3(10) . .
O6 C10 O5 124.9(16) . .
O6 C10 C11 118.4(18) . .
O5 C10 C11 116.8(15) . .
C10 C11 C12 114.2(18) . .
C10 C11 C13 104.9(19) . .
C12 C11 C13 111.2(19) . .
C10 C11 C14 109.9(18) . .
C12 C11 C14 110(2) . .
C13 C11 C14 107(2) . .
C11 C12 H12 109.5 . .
C11 C12 H12A 109.5 . .
H12 C12 H12A 109.5 . .
C11 C12 H12B 109.5 . .
H12 C12 H12B 109.5 . .
H12A C12 H12B 109.5 . .
C11 C13 H13 109.5 . .
C11 C13 H13A 109.5 . .
H13 C13 H13A 109.5 . .
C11 C13 H13B 109.5 . .
H13 C13 H13B 109.5 . .
H13A C13 H13B 109.5 . .
C11 C14 H14 109.5 . .
C11 C14 H14A 109.5 . .
H14 C14 H14A 109.5 . .
C11 C14 H14B 109.5 . .
H14 C14 H14B 109.5 . .
H14A C14 H14B 109.5 . .
C10 O6 Pt2 129.4(12) . .
Pt1 N3 H3 109.5 . .
Pt1 N3 H3A 109.5 . .
H3 N3 H3A 109.5 . .
Pt1 N3 H3B 109.5 . .
H3 N3 H3B 109.5 . .
H3A N3 H3B 109.5 . .
Pt2 N4 H4C 109.5 . .
Pt2 N4 H4D 109.5 . .
H4C N4 H4D 109.5 . .
Pt2 N4 H4E 109.5 . .
H4C N4 H4E 109.5 . .
H4D N4 H4E 109.5 . .
Pt1 N5 H5 109.5 . .
Pt1 N5 H5A 109.5 . .
H5 N5 H5A 109.5 . .
Pt1 N5 H5B 109.5 . .
H5 N5 H5B 109.5 . .
H5A N5 H5B 109.5 . .
Pt2 N6 H6 109.5 . .
Pt2 N6 H6A 109.5 . .
H6 N6 H6A 109.5 . .
Pt2 N6 H6B 109.5 . .
H6 N6 H6B 109.5 . .
H6A N6 H6B 109.5 . .
C15 O7 Rh2 116.0(12) . .
N7 C15 O7 124.4(19) . .
N7 C15 C16 122(2) . .
O7 C15 C16 113.2(17) . .
C15 C16 H16 109.5 . .
C15 C16 H16A 109.5 . .
H16 C16 H16A 109.5 . .
C15 C16 H16B 109.5 . .
H16 C16 H16B 109.5 . .
H16A C16 H16B 109.5 . .
C15 N7 Rh3 121.7(15) . .
C15 N7 H7C 119.1 . .
Rh3 N7 H7C 119.1 . .
C17 O8 Rh2 116.2(11) . .
N8 C17 O8 123.9(14) . .
N8 C17 C18 122.5(15) . .
O8 C17 C18 113.5(17) . .
C17 C18 H18 109.5 . .
C17 C18 H18A 109.5 . .
H18 C18 H18A 109.5 . .
C17 C18 H18B 109.5 . .
H18 C18 H18B 109.5 . .
H18A C18 H18B 109.5 . .
C17 N8 Rh3 123.4(11) . .
C17 N8 H8C 118.3 . .
Rh3 N8 H8C 118.3 . .
C19 O9 Rh3 117.1(14) . .
N9 C19 O9 122(2) . .
N9 C19 C20 122(2) . .
O9 C19 C20 115(2) . .
C19 C20 H20 109.5 . .
C19 C20 H20A 109.5 . .
H20 C20 H20A 109.5 . .
C19 C20 H20B 109.5 . .
H20 C20 H20B 109.5 . .
H20A C20 H20B 109.5 . .
C19 N9 Rh2 124.9(16) . .
C19 N9 H9C 117.6 . .
Rh2 N9 H9C 117.6 . .
C21 O10 Rh3 118.0(11) . .
N10 C21 O10 117.8(15) . .
N10 C21 C22 127.7(17) . .
O10 C21 C22 114.5(16) . .
C21 C22 H22 109.5 . .
C21 C22 H22A 109.5 . .
H22 C22 H22A 109.5 . .
C21 C22 H22B 109.5 . .
H22 C22 H22B 109.5 . .
H22A C22 H22B 109.5 . .
C21 N10 Rh2 128.4(12) . .
C21 N10 H10 115.8 . .
Rh2 N10 H10 115.8 . .
C23 O11 Pt3 128.6(11) . .
O11 C23 O12 123.9(15) . .
O11 C23 C24 122.2(17) . .
O12 C23 C24 113.7(18) . .
C26 C24 C27 115(3) . .
C26 C24 C25 114(3) . .
C27 C24 C25 107(3) . .
C26 C24 C23 115(2) . .
C27 C24 C23 101(2) . .
C25 C24 C23 103.4(19) . .
C24 C25 H25 109.5 . .
C24 C25 H25A 109.5 . .
H25 C25 H25A 109.5 . .
C24 C25 H25B 109.5 . .
H25 C25 H25B 109.5 . .
H25A C25 H25B 109.5 . .
C24 C26 H26 109.5 . .
C24 C26 H26A 109.5 . .
H26 C26 H26A 109.5 . .
C24 C26 H26B 109.5 . .
H26 C26 H26B 109.5 . .
H26A C26 H26B 109.5 . .
C24 C27 H27 109.5 . .
C24 C27 H27A 109.5 . .
H27 C27 H27A 109.5 . .
C24 C27 H27B 109.5 . .
H27 C27 H27B 109.5 . .
H27A C27 H27B 109.5 . .
C23 O12 Pt4 125.1(12) . .
C28 O13 Pt3 124.4(12) . .
O14 C28 O13 131(2) . .
O14 C28 C29 116.3(18) . .
O13 C28 C29 112.6(14) . .
C32 C29 C31 111(2) . .
C32 C29 C30 113.2(19) . .
C31 C29 C30 110(3) . .
C32 C29 C28 109.5(18) . .
C31 C29 C28 110.6(17) . .
C30 C29 C28 102(2) . .
C29 C30 H30 109.5 . .
C29 C30 H30A 109.5 . .
H30 C30 H30A 109.5 . .
C29 C30 H30B 109.5 . .
H30 C30 H30B 109.5 . .
H30A C30 H30B 109.5 . .
C29 C31 H31 109.5 . .
C29 C31 H31A 109.5 . .
H31 C31 H31A 109.5 . .
C29 C31 H31B 109.5 . .
H31 C31 H31B 109.5 . .
H31A C31 H31B 109.5 . .
C29 C32 H32 109.5 . .
C29 C32 H32A 109.5 . .
H32 C32 H32A 109.5 . .
C29 C32 H32B 109.5 . .
H32 C32 H32B 109.5 . .
H32A C32 H32B 109.5 . .
C28 O14 Pt4 121.2(14) . .
Pt3 N11 H11 109.5 . .
Pt3 N11 H11A 109.5 . .
H11 N11 H11A 109.5 . .
Pt3 N11 H11B 109.5 . .
H11 N11 H11B 109.5 . .
H11A N11 H11B 109.5 . .
Pt4 N12 H12C 109.5 . .
Pt4 N12 H12D 109.5 . .
H12C N12 H12D 109.5 . .
Pt4 N12 H12E 109.5 . .
H12C N12 H12E 109.5 . .
H12D N12 H12E 109.5 . .
Pt3 N13 H13C 109.5 . .
Pt3 N13 H13D 109.5 . .
H13C N13 H13D 109.5 . .
Pt3 N13 H13E 109.5 . .
H13C N13 H13E 109.5 . .
H13D N13 H13E 109.5 . .
Pt4 N14 H14C 109.5 . .
Pt4 N14 H14D 109.5 . .
H14C N14 H14D 109.5 . .
Pt4 N14 H14E 109.5 . .
H14C N14 H14E 109.5 . .
H14D N14 H14E 109.5 . .
O18 Cl1 O16 107.2(11) . .
O18 Cl1 O17 112.3(14) . .
O16 Cl1 O17 111.2(12) . .
O18 Cl1 O15 110.2(14) . .
O16 Cl1 O15 108.7(11) . .
O17 Cl1 O15 107.2(11) . .
O20 Cl2 O21 105.8(19) . .
O20 Cl2 O19 107(2) . .
O21 Cl2 O19 114.4(15) . .
O20 Cl2 O22 105.1(13) . .
O21 Cl2 O22 111.2(13) . .
O19 Cl2 O22 112.5(15) . .
O26A Cl3 O24A 129(3) . .
O26A Cl3 O23A 105.3(12) . .
O24A Cl3 O23A 105.0(13) . .
O26A Cl3 O25A 105.2(14) . .
O24A Cl3 O25A 105.5(13) . .
O23A Cl3 O25A 105.0(11) . .
O26A Cl3 O23B 127(3) . .
O24A Cl3 O23B 98(4) . .
O23A Cl3 O23B 30(2) . .
O25A Cl3 O23B 79(2) . .
O26A Cl3 O24B 119(3) . .
O24A Cl3 O24B 22(3) . .
O23A Cl3 O24B 126(3) . .
O25A Cl3 O24B 92(3) . .
O23B Cl3 O24B 113.2(14) . .
O26A Cl3 O25B 52(2) . .
O24A Cl3 O25B 135(3) . .
O23A Cl3 O25B 118(3) . .
O25A Cl3 O25B 53(2) . .
O23B Cl3 O25B 112.5(12) . .
O24B Cl3 O25B 112.9(13) . .
O26A Cl3 O26B 60(3) . .
O24A Cl3 O26B 84(3) . .
O23A Cl3 O26B 83(2) . .
O25A Cl3 O26B 165(2) . .
O23B Cl3 O26B 111.9(13) . .
O24B Cl3 O26B 93(3) . .
O25B Cl3 O26B 111.6(13) . .
O30A Cl4A O27A 109.8(12) . .
O30A Cl4A O29A 110.1(12) . .
O27A Cl4A O29A 109.3(12) . .
O30A Cl4A O28A 109.1(12) . .
O27A Cl4A O28A 109.3(12) . .
O29A Cl4A O28A 109.2(12) . .
O29B Cl4B O27B 110.2(12) . .
O29B Cl4B O28B 110.6(12) . .
O27B Cl4B O28B 109.2(12) . .
O29B Cl4B O30B 108.9(12) . .
O27B Cl4B O30B 108.9(12) . .
O28B Cl4B O30B 109.1(12) . .

loop_
_geom_bond_atom_site_label_1
_geom_bond_atom_site_label_2
_geom_bond_distance
_geom_bond_site_symmetry_2
Rh1 N2 2.001(19) .
Rh1 N1 2.001(16) .
Rh1 O1 2.007(12) .
Rh1 O2 2.047(15) .
Rh1 Rh1 2.404(3) 2_666
Rh1 Pt1 2.8520(17) .
Pt1 N3 1.995(15) .
Pt1 N5 1.997(13) .
Pt1 O3 2.013(12) .
Pt1 O5 2.027(12) .
Pt1 Pt2 2.9618(13) .
Pt2 O4 1.982(13) .
Pt2 O6 2.012(10) .
Pt2 N6 2.025(12) .
Pt2 N4 2.036(17) .
Pt2 Rh2 2.864(2) .
Rh2 N10 1.988(13) .
Rh2 N9 2.017(16) .
Rh2 O8 2.035(11) .
Rh2 O7 2.047(13) .
Rh2 Rh3 2.407(2) .
Rh3 N7 2.020(16) .
Rh3 N8 2.031(15) .
Rh3 O9 2.060(15) .
Rh3 O10 2.074(11) .
Rh3 Pt3 2.8002(18) .
Pt3 O11 2.009(10) .
Pt3 N11 2.018(14) .
Pt3 N13 2.023(14) .
Pt3 O13 2.036(13) .
Pt3 Pt4 2.9212(13) .
Pt4 N14 2.005(15) .
Pt4 O14 2.009(14) .
Pt4 O12 2.040(13) .
Pt4 N12 2.057(12) .
Pt4 Pt4 3.2089(16) 2_857
O1 C1 1.32(2) .
C1 N1 1.29(2) 2_666
C1 C2 1.50(3) .
C2 H2 0.9600 .
C2 H2A 0.9600 .
C2 H2B 0.9600 .
N1 C1 1.29(2) 2_666
N1 H1 0.8600 .
O2 C3 1.28(2) .
C3 N2 1.29(2) 2_666
C3 C4 1.52(3) .
C4 H4 0.9600 .
C4 H4A 0.9600 .
C4 H4B 0.9600 .
N2 C3 1.29(2) 2_666
N2 H2C 0.8600 .
O3 C5 1.267(18) .
C5 O4 1.266(18) .
C5 C6 1.51(2) .
C6 C8 1.49(3) .
C6 C7 1.52(2) .
C6 C9 1.57(3) .
C7 H7 0.9600 .
C7 H7A 0.9600 .
C7 H7B 0.9600 .
C8 H8 0.9600 .
C8 H8A 0.9600 .
C8 H8B 0.9600 .
C9 H9 0.9600 .
C9 H9A 0.9600 .
C9 H9B 0.9600 .
O5 C10 1.27(2) .
C10 O6 1.268(18) .
C10 C11 1.48(3) .
C11 C12 1.51(2) .
C11 C13 1.54(3) .
C11 C14 1.60(4) .
C12 H12 0.9600 .
C12 H12A 0.9600 .
C12 H12B 0.9600 .
C13 H13 0.9600 .
C13 H13A 0.9600 .
C13 H13B 0.9600 .
C14 H14 0.9600 .
C14 H14A 0.9600 .
C14 H14B 0.9600 .
N3 H3 0.8900 .
N3 H3A 0.8900 .
N3 H3B 0.8900 .
N4 H4C 0.8900 .
N4 H4D 0.8900 .
N4 H4E 0.8900 .
N5 H5 0.8900 .
N5 H5A 0.8900 .
N5 H5B 0.8900 .
N6 H6 0.8900 .
N6 H6A 0.8900 .
N6 H6B 0.8900 .
O7 C15 1.31(3) .
C15 N7 1.26(2) .
C15 C16 1.53(3) .
C16 H16 0.9600 .
C16 H16A 0.9600 .
C16 H16B 0.9600 .
N7 H7C 0.8600 .
O8 C17 1.339(17) .
C17 N8 1.24(2) .
C17 C18 1.52(2) .
C18 H18 0.9600 .
C18 H18A 0.9600 .
C18 H18B 0.9600 .
N8 H8C 0.8600 .
O9 C19 1.30(2) .
C19 N9 1.29(3) .
C19 C20 1.45(3) .
C20 H20 0.9600 .
C20 H20A 0.9600 .
C20 H20B 0.9600 .
N9 H9C 0.8600 .
O10 C21 1.34(2) .
C21 N10 1.29(2) .
C21 C22 1.51(2) .
C22 H22 0.9600 .
C22 H22A 0.9600 .
C22 H22B 0.9600 .
N10 H10 0.8600 .
O11 C23 1.22(2) .
C23 O12 1.319(19) .
C23 C24 1.55(3) .
C24 C26 1.44(3) .
C24 C27 1.50(4) .
C24 C25 1.52(3) .
C25 H25 0.9600 .
C25 H25A 0.9600 .
C25 H25B 0.9600 .
C26 H26 0.9600 .
C26 H26A 0.9600 .
C26 H26B 0.9600 .
C27 H27 0.9600 .
C27 H27A 0.9600 .
C27 H27B 0.9600 .
O13 C28 1.25(2) .
C28 O14 1.24(2) .
C28 C29 1.64(3) .
C29 C32 1.52(3) .
C29 C31 1.52(3) .
C29 C30 1.57(4) .
C30 H30 0.9600 .
C30 H30A 0.9600 .
C30 H30B 0.9600 .
C31 H31 0.9600 .
C31 H31A 0.9600 .
C31 H31B 0.9600 .
C32 H32 0.9600 .
C32 H32A 0.9600 .
C32 H32B 0.9600 .
N11 H11 0.8900 .
N11 H11A 0.8900 .
N11 H11B 0.8900 .
N12 H12C 0.8900 .
N12 H12D 0.8900 .
N12 H12E 0.8900 .
N13 H13C 0.8900 .
N13 H13D 0.8900 .
N13 H13E 0.8900 .
N14 H14C 0.8900 .
N14 H14D 0.8900 .
N14 H14E 0.8900 .
Cl1 O18 1.41(2) .
Cl1 O16 1.421(13) .
Cl1 O17 1.429(16) .
Cl1 O15 1.434(17) .
Cl2 O20 1.37(3) .
Cl2 O21 1.37(2) .
Cl2 O19 1.38(2) .
Cl2 O22 1.437(16) .
Cl3 O26A 1.42(2) .
Cl3 O24A 1.42(2) .
Cl3 O23A 1.43(2) .
Cl3 O25A 1.43(2) .
Cl3 O23B 1.45(5) .
Cl3 O24B 1.45(5) .
Cl3 O25B 1.46(5) .
Cl3 O26B 1.47(5) .
Cl4A O30A 1.40(3) .
Cl4A O27A 1.41(3) .
Cl4A O29A 1.41(3) .
Cl4A O28A 1.41(3) .
Cl4B O29B 1.41(3) .
Cl4B O27B 1.42(3) .
Cl4B O28B 1.42(3) .
Cl4B O30B 1.43(3) .

loop_
_geom_torsion_atom_site_label_1
_geom_torsion_atom_site_label_2
_geom_torsion_atom_site_label_3
_geom_torsion_atom_site_label_4
_geom_torsion
_geom_torsion_site_symmetry_1
_geom_torsion_site_symmetry_4
N2 Rh1 Pt1 N3 152.6(8) . .
N1 Rh1 Pt1 N3 65.3(8) . .
O1 Rh1 Pt1 N3 -116.0(6) . .
O2 Rh1 Pt1 N3 -29.0(7) . .
Rh1 Rh1 Pt1 N3 -12(2) 2_666 .
N2 Rh1 Pt1 N5 -115.4(8) . .
N1 Rh1 Pt1 N5 157.2(8) . .
O1 Rh1 Pt1 N5 -24.1(6) . .
O2 Rh1 Pt1 N5 62.9(7) . .
Rh1 Rh1 Pt1 N5 80(2) 2_666 .
N2 Rh1 Pt1 O3 -27.0(8) . .
N1 Rh1 Pt1 O3 -114.4(7) . .
O1 Rh1 Pt1 O3 64.3(5) . .
O2 Rh1 Pt1 O3 151.3(6) . .
Rh1 Rh1 Pt1 O3 168(2) 2_666 .
N2 Rh1 Pt1 O5 63.8(8) . .
N1 Rh1 Pt1 O5 -23.5(7) . .
O1 Rh1 Pt1 O5 155.2(6) . .
O2 Rh1 Pt1 O5 -117.8(7) . .
Rh1 Rh1 Pt1 O5 -101(2) 2_666 .
N2 Rh1 Pt1 Pt2 13.3(7) . .
N1 Rh1 Pt1 Pt2 -74.0(7) . .
O1 Rh1 Pt1 Pt2 104.7(5) . .
O2 Rh1 Pt1 Pt2 -168.3(5) . .
Rh1 Rh1 Pt1 Pt2 -152(2) 2_666 .
N3 Pt1 Pt2 O4 174.0(6) . .
N5 Pt1 Pt2 O4 79.1(6) . .
O3 Pt1 Pt2 O4 -7.1(5) . .
O5 Pt1 Pt2 O4 -99.5(5) . .
Rh1 Pt1 Pt2 O4 -48.2(4) . .
N3 Pt1 Pt2 O6 -93.0(6) . .
N5 Pt1 Pt2 O6 172.2(6) . .
O3 Pt1 Pt2 O6 85.9(5) . .
O5 Pt1 Pt2 O6 -6.5(6) . .
Rh1 Pt1 Pt2 O6 44.9(5) . .
N3 Pt1 Pt2 N6 87.7(7) . .
N5 Pt1 Pt2 N6 -7.2(7) . .
O3 Pt1 Pt2 N6 -93.4(6) . .
O5 Pt1 Pt2 N6 174.2(7) . .
Rh1 Pt1 Pt2 N6 -134.5(6) . .
N3 Pt1 Pt2 N4 -8.6(7) . .
N5 Pt1 Pt2 N4 -103.4(7) . .
O3 Pt1 Pt2 N4 170.3(6) . .
O5 Pt1 Pt2 N4 77.9(7) . .
Rh1 Pt1 Pt2 N4 129.2(6) . .
N3 Pt1 Pt2 Rh2 -128.6(5) . .
N5 Pt1 Pt2 Rh2 136.6(5) . .
O3 Pt1 Pt2 Rh2 50.3(4) . .
O5 Pt1 Pt2 Rh2 -42.1(4) . .
Rh1 Pt1 Pt2 Rh2 9.3(3) . .
O4 Pt2 Rh2 N10 61.8(6) . .
O6 Pt2 Rh2 N10 -29.0(7) . .
N6 Pt2 Rh2 N10 151.9(7) . .
N4 Pt2 Rh2 N10 -117.7(7) . .
Pt1 Pt2 Rh2 N10 6.1(5) . .
O4 Pt2 Rh2 N9 -29.7(5) . .
O6 Pt2 Rh2 N9 -120.5(6) . .
N6 Pt2 Rh2 N9 60.4(7) . .
N4 Pt2 Rh2 N9 150.8(6) . .
Pt1 Pt2 Rh2 N9 -85.5(5) . .
O4 Pt2 Rh2 O8 -118.1(6) . .
O6 Pt2 Rh2 O8 151.1(6) . .
N6 Pt2 Rh2 O8 -28.0(6) . .
N4 Pt2 Rh2 O8 62.4(6) . .
Pt1 Pt2 Rh2 O8 -173.9(5) . .
O4 Pt2 Rh2 O7 150.7(6) . .
O6 Pt2 Rh2 O7 59.9(6) . .
N6 Pt2 Rh2 O7 -119.2(7) . .
N4 Pt2 Rh2 O7 -28.8(7) . .
Pt1 Pt2 Rh2 O7 94.9(5) . .
O4 Pt2 Rh2 Rh3 -120.6(9) . .
O6 Pt2 Rh2 Rh3 148.5(9) . .
N6 Pt2 Rh2 Rh3 -30.5(10) . .
N4 Pt2 Rh2 Rh3 59.9(10) . .
Pt1 Pt2 Rh2 Rh3 -176.4(8) . .
N10 Rh2 Rh3 N7 84.5(7) . .
N9 Rh2 Rh3 N7 175.5(6) . .
O8 Rh2 Rh3 N7 -95.6(6) . .
O7 Rh2 Rh3 N7 -4.4(6) . .
Pt2 Rh2 Rh3 N7 -93.1(10) . .
N10 Rh2 Rh3 N8 179.5(6) . .
N9 Rh2 Rh3 N8 -89.4(6) . .
O8 Rh2 Rh3 N8 -0.6(6) . .
O7 Rh2 Rh3 N8 90.7(6) . .
Pt2 Rh2 Rh3 N8 1.9(10) . .
N10 Rh2 Rh3 O9 -92.5(6) . .
N9 Rh2 Rh3 O9 -1.4(6) . .
O8 Rh2 Rh3 O9 87.4(6) . .
O7 Rh2 Rh3 O9 178.7(5) . .
Pt2 Rh2 Rh3 O9 89.9(9) . .
N10 Rh2 Rh3 O10 -3.1(6) . .
N9 Rh2 Rh3 O10 87.9(6) . .
O8 Rh2 Rh3 O10 176.8(6) . .
O7 Rh2 Rh3 O10 -92.0(6) . .
Pt2 Rh2 Rh3 O10 179(100) . .
N10 Rh2 Rh3 Pt3 -140(2) . .
N9 Rh2 Rh3 Pt3 -49(2) . .
O8 Rh2 Rh3 Pt3 40(2) . .
O7 Rh2 Rh3 Pt3 131(2) . .
Pt2 Rh2 Rh3 Pt3 42(3) . .
N7 Rh3 Pt3 O11 -29.6(6) . .
N8 Rh3 Pt3 O11 -124.6(6) . .
O9 Rh3 Pt3 O11 147.5(5) . .
O10 Rh3 Pt3 O11 58.2(6) . .
Rh2 Rh3 Pt3 O11 -165(2) . .
N7 Rh3 Pt3 N11 151.7(6) . .
N8 Rh3 Pt3 N11 56.7(6) . .
O9 Rh3 Pt3 N11 -31.3(5) . .
O10 Rh3 Pt3 N11 -120.5(6) . .
Rh2 Rh3 Pt3 N11 17(2) . .
N7 Rh3 Pt3 N13 -118.1(6) . .
N8 Rh3 Pt3 N13 146.9(6) . .
O9 Rh3 Pt3 N13 59.0(6) . .
O10 Rh3 Pt3 N13 -30.3(6) . .
Rh2 Rh3 Pt3 N13 107(2) . .
N7 Rh3 Pt3 O13 61.0(6) . .
N8 Rh3 Pt3 O13 -34.0(6) . .
O9 Rh3 Pt3 O13 -122.0(5) . .
O10 Rh3 Pt3 O13 148.7(6) . .
Rh2 Rh3 Pt3 O13 -74(2) . .
N7 Rh3 Pt3 Pt4 35.9(5) . .
N8 Rh3 Pt3 Pt4 -59.2(5) . .
O9 Rh3 Pt3 Pt4 -147.1(4) . .
O10 Rh3 Pt3 Pt4 123.6(4) . .
Rh2 Rh3 Pt3 Pt4 -99(2) . .
O11 Pt3 Pt4 N14 -97.7(7) . .
N11 Pt3 Pt4 N14 81.6(7) . .
N13 Pt3 Pt4 N14 -12.8(7) . .
O13 Pt3 Pt4 N14 169.3(7) . .
Rh3 Pt3 Pt4 N14 -164.9(6) . .
O11 Pt3 Pt4 O14 80.2(6) . .
N11 Pt3 Pt4 O14 -100.5(6) . .
N13 Pt3 Pt4 O14 165.2(7) . .
O13 Pt3 Pt4 O14 -12.7(6) . .
Rh3 Pt3 Pt4 O14 13.0(5) . .
O11 Pt3 Pt4 O12 -9.7(6) . .
N11 Pt3 Pt4 O12 169.7(6) . .
N13 Pt3 Pt4 O12 75.3(6) . .
O13 Pt3 Pt4 O12 -102.6(6) . .
Rh3 Pt3 Pt4 O12 -76.9(5) . .
O11 Pt3 Pt4 N12 167.7(6) . .
N11 Pt3 Pt4 N12 -13.0(7) . .
N13 Pt3 Pt4 N12 -107.4(7) . .
O13 Pt3 Pt4 N12 74.7(6) . .
Rh3 Pt3 Pt4 N12 100.5(5) . .
O11 Pt3 Pt4 Pt4 49.2(4) . 2_857
N11 Pt3 Pt4 Pt4 -131.5(4) . 2_857
N13 Pt3 Pt4 Pt4 134.2(5) . 2_857
O13 Pt3 Pt4 Pt4 -43.7(4) . 2_857
Rh3 Pt3 Pt4 Pt4 -18.0(3) . 2_857
N2 Rh1 O1 C1 -88.8(17) . .
N1 Rh1 O1 C1 -24(11) . .
O2 Rh1 O1 C1 87.0(17) . .
Rh1 Rh1 O1 C1 -2.2(17) 2_666 .
Pt1 Rh1 O1 C1 174.9(17) . .
Rh1 O1 C1 N1 2(3) . 2_666
Rh1 O1 C1 C2 -168.5(19) . .
N2 Rh1 N1 C1 88(2) . 2_666
O1 Rh1 N1 C1 23(12) . 2_666
O2 Rh1 N1 C1 -88(2) . 2_666
Rh1 Rh1 N1 C1 1(2) 2_666 2_666
Pt1 Rh1 N1 C1 -176(2) . 2_666
N2 Rh1 O2 C3 -25(11) . .
N1 Rh1 O2 C3 83(2) . .
O1 Rh1 O2 C3 -93(2) . .
Rh1 Rh1 O2 C3 -3.6(19) 2_666 .
Pt1 Rh1 O2 C3 176(2) . .
Rh1 O2 C3 N2 4(4) . 2_666
Rh1 O2 C3 C4 174(2) . .
N1 Rh1 N2 C3 -86(2) . 2_666
O1 Rh1 N2 C3 90(2) . 2_666
O2 Rh1 N2 C3 22(11) . 2_666
Rh1 Rh1 N2 C3 0(2) 2_666 2_666
Pt1 Rh1 N2 C3 -179(2) . 2_666
N3 Pt1 O3 C5 179(75) . .
N5 Pt1 O3 C5 -92.7(14) . .
O5 Pt1 O3 C5 91.1(14) . .
Rh1 Pt1 O3 C5 -177.1(13) . .
Pt2 Pt1 O3 C5 10.4(13) . .
Pt1 O3 C5 O4 -9(2) . .
Pt1 O3 C5 C6 179.0(12) . .
O4 C5 C6 C8 70(2) . .
O3 C5 C6 C8 -118(2) . .
O4 C5 C6 C7 -165.8(19) . .
O3 C5 C6 C7 7(3) . .
O4 C5 C6 C9 -50(2) . .
O3 C5 C6 C9 122.8(18) . .
O3 C5 O4 Pt2 -2(3) . .
C6 C5 O4 Pt2 169.7(12) . .
O6 Pt2 O4 C5 -70.7(15) . .
N6 Pt2 O4 C5 116.2(15) . .
N4 Pt2 O4 C5 -149(5) . .
Rh2 Pt2 O4 C5 -153.8(14) . .
Pt1 Pt2 O4 C5 7.5(14) . .
N3 Pt1 O5 C10 112.8(16) . .
N5 Pt1 O5 C10 -153(8) . .
O3 Pt1 O5 C10 -72.6(16) . .
Rh1 Pt1 O5 C10 -163.4(16) . .
Pt2 Pt1 O5 C10 7.6(15) . .
Pt1 O5 C10 O6 -4(3) . .
Pt1 O5 C10 C11 176.7(14) . .
O6 C10 C11 C12 -160(2) . .
O5 C10 C11 C12 19(3) . .
O6 C10 C11 C13 78(2) . .
O5 C10 C11 C13 -103(2) . .
O6 C10 C11 C14 -36(3) . .
O5 C10 C11 C14 143(2) . .
O5 C10 O6 Pt2 -7(3) . .
C11 C10 O6 Pt2 172.7(15) . .
O4 Pt2 O6 C10 87.2(17) . .
N6 Pt2 O6 C10 -176(5) . .
N4 Pt2 O6 C10 -98.9(17) . .
Rh2 Pt2 O6 C10 176.0(17) . .
Pt1 Pt2 O6 C10 9.0(16) . .
N10 Rh2 O7 C15 -74.2(15) . .
N9 Rh2 O7 C15 10(8) . .
O8 Rh2 O7 C15 101.8(15) . .
Rh3 Rh2 O7 C15 11.4(14) . .
Pt2 Rh2 O7 C15 -174.1(14) . .
Rh2 O7 C15 N7 -17(3) . .
Rh2 O7 C15 C16 163.8(15) . .
O7 C15 N7 Rh3 12(3) . .
C16 C15 N7 Rh3 -168.4(16) . .
N8 Rh3 N7 C15 -87.4(17) . .
O9 Rh3 N7 C15 44(9) . .
O10 Rh3 N7 C15 88.3(17) . .
Rh2 Rh3 N7 C15 -1.7(17) . .
Pt3 Rh3 N7 C15 179.9(17) . .
N10 Rh2 O8 C17 0(10) . .
N9 Rh2 O8 C17 84.7(13) . .
O7 Rh2 O8 C17 -90.3(13) . .
Rh3 Rh2 O8 C17 -0.9(12) . .
Pt2 Rh2 O8 C17 179.4(13) . .
Rh2 O8 C17 N8 3(2) . .
Rh2 O8 C17 C18 -173.1(14) . .
O8 C17 N8 Rh3 -4(3) . .
C18 C17 N8 Rh3 171.9(15) . .
N7 Rh3 N8 C17 88.8(16) . .
O9 Rh3 N8 C17 -88.0(16) . .
O10 Rh3 N8 C17 -30(8) . .
Rh2 Rh3 N8 C17 2.5(15) . .
Pt3 Rh3 N8 C17 -176.0(15) . .
N7 Rh3 O9 C19 -43(9) . .
N8 Rh3 O9 C19 88.4(15) . .
O10 Rh3 O9 C19 -87.4(14) . .
Rh2 Rh3 O9 C19 2.5(14) . .
Pt3 Rh3 O9 C19 -179.2(14) . .
Rh3 O9 C19 N9 -3(3) . .
Rh3 O9 C19 C20 179.8(16) . .
O9 C19 N9 Rh2 1(3) . .
C20 C19 N9 Rh2 178.4(17) . .
N10 Rh2 N9 C19 86.4(18) . .
O8 Rh2 N9 C19 -89.6(17) . .
O7 Rh2 N9 C19 2(8) . .
Rh3 Rh2 N9 C19 0.9(17) . .
Pt2 Rh2 N9 C19 -173.5(17) . .
N7 Rh3 O10 C21 -80.6(15) . .
N8 Rh3 O10 C21 39(7) . .
O9 Rh3 O10 C21 96.5(15) . .
Rh2 Rh3 O10 C21 6.1(15) . .
Pt3 Rh3 O10 C21 -175.5(14) . .
Rh3 O10 C21 N10 -7(3) . .
Rh3 O10 C21 C22 170.9(16) . .
O10 C21 N10 Rh2 3(3) . .
C22 C21 N10 Rh2 -174.1(18) . .
N9 Rh2 N10 C21 -84(2) . .
O8 Rh2 N10 C21 0(11) . .
O7 Rh2 N10 C21 91(2) . .
Rh3 Rh2 N10 C21 1(2) . .
Pt2 Rh2 N10 C21 -178.9(19) . .
N11 Pt3 O11 C23 -149(12) . .
N13 Pt3 O11 C23 -95.2(15) . .
O13 Pt3 O11 C23 93.3(15) . .
Rh3 Pt3 O11 C23 -179.2(15) . .
Pt4 Pt3 O11 C23 15.8(14) . .
Pt3 O11 C23 O12 -14(3) . .
Pt3 O11 C23 C24 170.2(16) . .
O11 C23 C24 C26 -163(2) . .
O12 C23 C24 C26 21(3) . .
O11 C23 C24 C27 73(3) . .
O12 C23 C24 C27 -103(2) . .
O11 C23 C24 C25 -38(3) . .
O12 C23 C24 C25 146(2) . .
O11 C23 O12 Pt4 -2(3) . .
C24 C23 O12 Pt4 174.3(15) . .
N14 Pt4 O12 C23 111.3(15) . .
O14 Pt4 O12 C23 -73.0(15) . .
N12 Pt4 O12 C23 -138(7) . .
Pt3 Pt4 O12 C23 9.3(14) . .
Pt4 Pt4 O12 C23 -157.8(15) 2_857 .
O11 Pt3 O13 C28 -61.3(18) . .
N11 Pt3 O13 C28 120.9(18) . .
N13 Pt3 O13 C28 -148(4) . .
Rh3 Pt3 O13 C28 -154.8(17) . .
Pt4 Pt3 O13 C28 18.2(17) . .
Pt3 O13 C28 O14 -16(4) . .
Pt3 O13 C28 C29 155.3(15) . .
O14 C28 C29 C32 -157(2) . .
O13 C28 C29 C32 30(3) . .
O14 C28 C29 C31 -34(3) . .
O13 C28 C29 C31 153(2) . .
O14 C28 C29 C30 82(2) . .
O13 C28 C29 C30 -91(2) . .
O13 C28 O14 Pt4 -3(4) . .
C29 C28 O14 Pt4 -174.5(15) . .
N14 Pt4 O14 C28 166(7) . .
O12 Pt4 O14 C28 92.9(18) . .
N12 Pt4 O14 C28 -91.6(18) . .
Pt3 Pt4 O14 C28 12.6(18) . .
Pt4 Pt4 O14 C28 -175.1(18) 2_857 .
